data_7203709
loop_
_publ_author_name
'Tynan, Eithne'
'Jensen, Paul'
'Lees, Anthea C.'
'Moubaraki, Boujemaa'
'Murray, Keith S.'
'Kruger, Paul E.'

_publ_section_title
;
 The role of acid in the formation of hydrogen-bonded networks
 featuring 4,4?-dicarboxy-2,2?-bipyridine (H2dcbp): Synthesis,
 structural and magnetic characterisation of
 {[Cu(H2dcbp)Cl2]&#xFFFD;H2O}2 and [Cu(H2dcbp)(NO3)2(H2O)]
;
_journal_issue 13
_journal_name_full CrystEngComm
_journal_page_first 90
_journal_paper_doi 10.1039/b417520d
_journal_volume 7
_journal_year 2005
_chemical_formula_moiety Cu2(H2dcbp)2Cl4.2H2O
_chemical_formula_sum 'C12 H10 Cl2 Cu N2 O5'
_chemical_formula_weight 396.66
_chemical_name_systematic
;
?
;
_space_group_IT_number 2
_symmetry_cell_setting triclinic
_symmetry_space_group_name_Hall '-P 1'
_symmetry_space_group_name_H-M 'P -1'
_atom_sites_solution_hydrogens geom
_atom_sites_solution_primary direct
_atom_sites_solution_secondary difmap
_audit_creation_method SHELXL-97
_cell_angle_alpha 108.400(3)
_cell_angle_beta 98.483(3)
_cell_angle_gamma 108.720(3)
_cell_formula_units_Z 2
_cell_length_a 7.2504(16)
_cell_length_b 9.346(2)
_cell_length_c 11.785(3)
_cell_measurement_temperature 153(2)
_cell_volume 689.6(3)
_computing_cell_refinement 'Bruker SMART'
_computing_data_collection 'Bruker SMART'
_computing_data_reduction 'Bruker SAINT'
_computing_molecular_graphics 'Bruker SHELXTL'
_computing_publication_material 'Bruker SHELXTL'
_computing_structure_refinement 'SHELXL-97 (Sheldrick, 1997)'
_computing_structure_solution 'SHELXS-97 (Sheldrick, 1990)'
_diffrn_ambient_temperature 153(2)
_diffrn_measured_fraction_theta_full 0.889
_diffrn_measured_fraction_theta_max 0.889
_diffrn_measurement_device_type 'Bruker SMART APEX CCD'
_diffrn_measurement_method 'Omega scans'
_diffrn_radiation_monochromator graphite
_diffrn_radiation_source 'fine-focus sealed tube'
_diffrn_radiation_type MoK\a
_diffrn_radiation_wavelength 0.71073
_diffrn_reflns_av_R_equivalents 0.0323
_diffrn_reflns_av_sigmaI/netI 0.0326
_diffrn_reflns_limit_h_max 9
_diffrn_reflns_limit_h_min -9
_diffrn_reflns_limit_k_max 11
_diffrn_reflns_limit_k_min -12
_diffrn_reflns_limit_l_max 14
_diffrn_reflns_limit_l_min -15
_diffrn_reflns_number 7458
_diffrn_reflns_theta_full 27.98
_diffrn_reflns_theta_max 27.98
_diffrn_reflns_theta_min 1.90
_exptl_absorpt_coefficient_mu 1.996
_exptl_absorpt_correction_T_max 1.000
_exptl_absorpt_correction_T_min 0.570
_exptl_absorpt_correction_type empirical
_exptl_absorpt_process_details SADABS
_exptl_crystal_colour green
_exptl_crystal_density_diffrn 1.910
_exptl_crystal_density_method 'not measured'
_exptl_crystal_description prism
_exptl_crystal_F_000 398
_exptl_crystal_size_max 0.30
_exptl_crystal_size_mid 0.13
_exptl_crystal_size_min 0.12
_refine_diff_density_max 0.814
_refine_diff_density_min -0.656
_refine_diff_density_rms 0.101
_refine_ls_extinction_method none
_refine_ls_goodness_of_fit_ref 1.096
_refine_ls_hydrogen_treatment mixed
_refine_ls_matrix_type full
_refine_ls_number_parameters 215
_refine_ls_number_reflns 2962
_refine_ls_number_restraints 4
_refine_ls_restrained_S_all 1.096
_refine_ls_R_factor_all 0.0364
_refine_ls_R_factor_gt 0.0337
_refine_ls_shift/su_max 0.000
_refine_ls_shift/su_mean 0.000
_refine_ls_structure_factor_coef Fsqd
_refine_ls_weighting_details 'calc w=1/[\s^2^(Fo^2^)+(0.0606P)^2^+0.0524P] where P=(Fo^2^+2Fc^2^)/3'
_refine_ls_weighting_scheme calc
_refine_ls_wR_factor_gt 0.0933
_refine_ls_wR_factor_ref 0.0947
_reflns_number_gt 2725
_reflns_number_total 2962
_reflns_threshold_expression >2sigma(I)
_cod_data_source_file b417520d.txt
_cod_data_source_block 1
_cod_depositor_comments
;
The following automatic conversions were performed:
'_symmetry_cell_setting' value 'Triclinic' changed to 'triclinic'
according to '/home/saulius/struct/CIF-dictionaries/cif_core.dic'
dictionary named 'cif_core.dic' version 2.4.1 from 2010-06-29.

Automatic conversion script
Id: cif_fix_enum 1527 2010-12-29 10:47:43Z saulius 
;
_cod_original_sg_symbol_H-M P-1
_cod_database_code 7203709

loop_
_symmetry_equiv_pos_as_xyz
'x, y, z'
'-x, -y, -z'

loop_
_atom_site_label
_atom_site_type_symbol
_atom_site_fract_x
_atom_site_fract_y
_atom_site_fract_z
_atom_site_U_iso_or_equiv
_atom_site_adp_type
_atom_site_occupancy
_atom_site_symmetry_multiplicity
_atom_site_calc_flag
_atom_site_refinement_flags
_atom_site_disorder_assembly
_atom_site_disorder_group
Cu1 Cu -0.18956(4) 0.07006(3) -0.02212(2) 0.01634(12) Uani 1 1 d . . .
Cl1 Cl 0.07633(8) -0.00823(7) -0.14048(5) 0.01907(15) Uani 1 1 d . . .
Cl2 Cl 0.01301(9) 0.33602(6) 0.08275(5) 0.02205(15) Uani 1 1 d . . .
O1 O -0.8067(3) 0.03031(19) -0.55713(17) 0.0232(4) Uani 1 1 d . . .
O2 O -0.5968(3) 0.2945(2) -0.47512(17) 0.0256(4) Uani 1 1 d D . .
O3 O -1.0493(3) -0.6182(2) -0.41494(16) 0.0260(4) Uani 1 1 d . . .
O4 O -0.9039(3) -0.7345(2) -0.30981(18) 0.0245(4) Uani 1 1 d D . .
O5 O -0.7864(3) 0.3540(2) -0.64035(19) 0.0368(5) Uani 1 1 d D . .
N1 N -0.3382(3) 0.1091(2) -0.16143(18) 0.0164(4) Uani 1 1 d . . .
N2 N -0.4170(3) -0.1554(2) -0.11508(18) 0.0168(4) Uani 1 1 d . . .
C1 C -0.2889(4) 0.2522(3) -0.1749(2) 0.0205(5) Uani 1 1 d . . .
H1 H -0.1788 0.3454 -0.1137 0.025 Uiso 1 1 calc R . .
C2 C -0.3929(4) 0.2696(3) -0.2751(2) 0.0197(5) Uani 1 1 d . . .
H2 H -0.3551 0.3730 -0.2820 0.024 Uiso 1 1 calc R . .
C3 C -0.5528(3) 0.1339(3) -0.3648(2) 0.0165(5) Uani 1 1 d . . .
C4 C -0.6058(3) -0.0155(3) -0.3505(2) 0.0172(5) Uani 1 1 d . . .
H4 H -0.7154 -0.1102 -0.4105 0.021 Uiso 1 1 calc R . .
C5 C -0.4964(3) -0.0235(3) -0.2476(2) 0.0158(5) Uani 1 1 d . . .
C6 C -0.5403(3) -0.1738(3) -0.2213(2) 0.0156(4) Uani 1 1 d . . .
C7 C -0.6981(3) -0.3216(3) -0.2965(2) 0.0179(5) Uani 1 1 d . . .
H7 H -0.7822 -0.3321 -0.3711 0.021 Uiso 1 1 calc R . .
C8 C -0.7317(3) -0.4538(3) -0.2616(2) 0.0172(5) Uani 1 1 d . . .
C9 C -0.6033(4) -0.4357(3) -0.1531(2) 0.0202(5) Uani 1 1 d . . .
H9 H -0.6224 -0.5250 -0.1276 0.024 Uiso 1 1 calc R . .
C10 C -0.4479(4) -0.2852(3) -0.0833(2) 0.0210(5) Uani 1 1 d . . .
H10 H -0.3592 -0.2730 -0.0098 0.025 Uiso 1 1 calc R . .
C11 C -0.6667(3) 0.1455(3) -0.4757(2) 0.0180(5) Uani 1 1 d . . .
C12 C -0.9111(4) -0.6096(3) -0.3376(2) 0.0193(5) Uani 1 1 d . . .
H2A H -0.664(4) 0.306(4) -0.533(2) 0.039(9) Uiso 1 1 d D . .
H4A H -1.006(3) -0.819(2) -0.351(3) 0.037(9) Uiso 1 1 d D . .
H5A H -0.835(6) 0.425(4) -0.628(4) 0.079(15) Uiso 1 1 d D . .
H5B H -0.856(4) 0.294(3) -0.7130(14) 0.043(10) Uiso 1 1 d D . .

loop_
_atom_site_aniso_label
_atom_site_aniso_U_11
_atom_site_aniso_U_22
_atom_site_aniso_U_33
_atom_site_aniso_U_23
_atom_site_aniso_U_13
_atom_site_aniso_U_12
Cu1 0.01507(17) 0.01082(16) 0.01677(18) 0.00278(12) -0.00143(11) 0.00229(12)
Cl1 0.0202(3) 0.0161(3) 0.0165(3) 0.0049(2) 0.0007(2) 0.0050(2)
Cl2 0.0223(3) 0.0120(3) 0.0218(3) 0.0020(2) -0.0028(2) 0.0024(2)
O1 0.0240(9) 0.0127(8) 0.0225(9) 0.0044(7) -0.0035(7) 0.0009(7)
O2 0.0302(10) 0.0130(8) 0.0237(10) 0.0080(7) -0.0048(7) 0.0005(7)
O3 0.0260(9) 0.0168(8) 0.0245(10) 0.0072(7) -0.0050(7) 0.0014(7)
O4 0.0210(9) 0.0120(8) 0.0325(10) 0.0084(8) -0.0021(8) 0.0008(7)
O5 0.0479(13) 0.0228(10) 0.0252(11) 0.0033(8) -0.0129(9) 0.0120(10)
N1 0.0155(9) 0.0119(9) 0.0171(10) 0.0036(8) 0.0010(7) 0.0033(8)
N2 0.0145(9) 0.0132(9) 0.0191(10) 0.0052(8) 0.0006(7) 0.0037(7)
C1 0.0166(11) 0.0118(10) 0.0234(13) 0.0032(9) -0.0016(9) 0.0005(9)
C2 0.0209(12) 0.0101(10) 0.0218(12) 0.0049(9) 0.0010(9) 0.0019(9)
C3 0.0154(11) 0.0147(10) 0.0169(12) 0.0043(9) 0.0030(9) 0.0051(9)
C4 0.0159(11) 0.0116(10) 0.0187(12) 0.0035(9) 0.0013(9) 0.0028(9)
C5 0.0136(11) 0.0115(10) 0.0192(12) 0.0037(9) 0.0029(8) 0.0040(9)
C6 0.0155(11) 0.0125(10) 0.0163(11) 0.0047(9) 0.0028(8) 0.0040(9)
C7 0.0163(11) 0.0137(10) 0.0170(12) 0.0034(9) -0.0004(9) 0.0024(9)
C8 0.0153(11) 0.0128(10) 0.0195(12) 0.0037(9) 0.0025(9) 0.0042(9)
C9 0.0188(12) 0.0159(10) 0.0240(13) 0.0083(10) 0.0020(9) 0.0057(9)
C10 0.0181(12) 0.0187(11) 0.0241(13) 0.0093(10) 0.0002(9) 0.0062(10)
C11 0.0176(11) 0.0143(10) 0.0204(12) 0.0058(9) 0.0035(9) 0.0058(9)
C12 0.0209(12) 0.0140(10) 0.0194(12) 0.0045(9) 0.0051(9) 0.0044(9)

loop_
_atom_type_symbol
_atom_type_description
_atom_type_scat_dispersion_real
_atom_type_scat_dispersion_imag
_atom_type_scat_source
C C 0.0033 0.0016 'International Tables Vol C Tables 4.2.6.8 and 6.1.1.4'
H H 0.0000 0.0000 'International Tables Vol C Tables 4.2.6.8 and 6.1.1.4'
N N 0.0061 0.0033 'International Tables Vol C Tables 4.2.6.8 and 6.1.1.4'
O O 0.0106 0.0060 'International Tables Vol C Tables 4.2.6.8 and 6.1.1.4'
Cu Cu 0.3201 1.2651 'International Tables Vol C Tables 4.2.6.8 and 6.1.1.4'
Cl Cl 0.1484 0.1585 'International Tables Vol C Tables 4.2.6.8 and 6.1.1.4'

loop_
_geom_angle_atom_site_label_1
_geom_angle_atom_site_label_2
_geom_angle_atom_site_label_3
_geom_angle
_geom_angle_site_symmetry_1
_geom_angle_site_symmetry_3
_geom_angle_publ_flag
N1 Cu1 N2 79.76(7) . . ?
N1 Cu1 Cl2 94.03(6) . . ?
N2 Cu1 Cl2 168.99(6) . . ?
N1 Cu1 Cl1 169.96(6) . 2 ?
N2 Cu1 Cl1 93.85(6) . 2 ?
Cl2 Cu1 Cl1 90.98(3) . 2 ?
N1 Cu1 Cl1 95.33(6) . . ?
N2 Cu1 Cl1 94.20(6) . . ?
Cl2 Cu1 Cl1 95.44(3) . . ?
Cl1 Cu1 Cl1 92.84(2) 2 . ?
Cu1 Cl1 Cu1 87.16(2) 2 . ?
C1 N1 C5 119.08(19) . . ?
C1 N1 Cu1 125.12(15) . . ?
C5 N1 Cu1 115.78(15) . . ?
C10 N2 C6 118.69(19) . . ?
C10 N2 Cu1 126.06(16) . . ?
C6 N2 Cu1 115.18(15) . . ?
N1 C1 C2 122.3(2) . . ?
C3 C2 C1 119.1(2) . . ?
C2 C3 C4 118.8(2) . . ?
C2 C3 C11 121.1(2) . . ?
C4 C3 C11 120.10(19) . . ?
C5 C4 C3 119.0(2) . . ?
N1 C5 C4 121.7(2) . . ?
N1 C5 C6 114.31(19) . . ?
C4 C5 C6 124.0(2) . . ?
N2 C6 C7 121.9(2) . . ?
N2 C6 C5 114.76(18) . . ?
C7 C6 C5 123.4(2) . . ?
C8 C7 C6 119.1(2) . . ?
C7 C8 C9 119.1(2) . . ?
C7 C8 C12 119.1(2) . . ?
C9 C8 C12 121.7(2) . . ?
C10 C9 C8 118.6(2) . . ?
N2 C10 C9 122.6(2) . . ?
O1 C11 O2 124.1(2) . . ?
O1 C11 C3 123.6(2) . . ?
O2 C11 C3 112.32(19) . . ?
O3 C12 O4 124.2(2) . . ?
O3 C12 C8 122.9(2) . . ?
O4 C12 C8 112.84(19) . . ?

loop_
_geom_bond_atom_site_label_1
_geom_bond_atom_site_label_2
_geom_bond_distance
_geom_bond_site_symmetry_2
_geom_bond_publ_flag
Cu1 N1 2.0243(19) . ?
Cu1 N2 2.0345(19) . ?
Cu1 Cl2 2.2460(7) . ?
Cu1 Cl1 2.2846(7) 2 ?
Cu1 Cl1 2.6930(8) . ?
Cl1 Cu1 2.2846(7) 2 ?
O1 C11 1.212(3) . ?
O2 C11 1.317(3) . ?
O3 C12 1.214(3) . ?
O4 C12 1.322(3) . ?
N1 C1 1.337(3) . ?
N1 C5 1.353(3) . ?
N2 C10 1.341(3) . ?
N2 C6 1.353(3) . ?
C1 C2 1.388(3) . ?
C2 C3 1.385(3) . ?
C3 C4 1.396(3) . ?
C3 C11 1.494(3) . ?
C4 C5 1.385(3) . ?
C5 C6 1.479(3) . ?
C6 C7 1.384(3) . ?
C7 C8 1.383(3) . ?
C8 C9 1.394(3) . ?
C8 C12 1.494(3) . ?
C9 C10 1.380(3) . ?
